data_7712321
loop_
_publ_author_name
'Heras Ojea, Mar\'ia Jos\'e'
'Wilson, Claire'
'Cirera, Jordi'
'Oshio, Hiroki'
'Ruiz, Eliseo'
'Murrie, Mark'

_publ_section_title
;
 Elucidating the exchange interactions in a {GdIIICuII4} propellor
;
_journal_issue 10
_journal_name_full 'Dalton Transactions'
_journal_page_first 3203
_journal_page_last 3209
_journal_paper_doi 10.1039/D2DT03901J
_journal_volume 52
_journal_year 2023
_chemical_formula_moiety 'C44 H96 Cu4 La N8 O24, 2(Cl), 2(C0.5 Cl0.5 O2.5), 3(C O), 2(C H4 O)'
_chemical_formula_sum 'C50 H120 Cl3 Cu4 La N8 O34'
_chemical_formula_weight 1876.95
_space_group_crystal_system monoclinic
_space_group_IT_number 15
_space_group_name_Hall '-C 2yc'
_space_group_name_H-M_alt 'C 1 2/c 1'
_atom_sites_solution_hydrogens mixed
_audit_creation_date 2016-08-19
_audit_creation_method
;
Olex2 1.2
(compiled 2016.02.19 svn.r3266 for OlexSys, GUI svn.r5155)
;
_audit_update_record
;
2020-03-06 deposited with the CCDC.	2023-02-02 downloaded from the CCDC.
;
_cell_angle_alpha 90
_cell_angle_beta 125.674(9)
_cell_angle_gamma 90
_cell_formula_units_Z 4
_cell_length_a 32.5448(19)
_cell_length_b 11.0401(3)
_cell_length_c 25.2051(15)
_cell_measurement_reflns_used 6784
_cell_measurement_temperature 100(3)
_cell_measurement_theta_max 73.5590
_cell_measurement_theta_min 4.3250
_cell_volume 7356.7(11)
_computing_cell_refinement 'CrysAlisPro 1.171.38.42t (Rigaku OD, 2015)'
_computing_data_collection 'CrysAlisPro 1.171.38.42t (Rigaku OD, 2015)'
_computing_data_reduction 'CrysAlisPro 1.171.38.42t (Rigaku OD, 2015)'
_computing_molecular_graphics 'Olex2 (Dolomanov et al., 2009)'
_computing_publication_material 'Olex2 (Dolomanov et al., 2009)'
_computing_structure_refinement 'ShelXL (Sheldrick, 2015)'
_computing_structure_solution 'ShelXT (Sheldrick, 2015)'
_diffrn_ambient_temperature 100(2)
_diffrn_detector_area_resol_mean 5.2299
_diffrn_detector_type AtlasS2
_diffrn_measured_fraction_theta_full 0.992
_diffrn_measured_fraction_theta_max 0.992
_diffrn_measurement_details
;
List of Runs (angles in degrees, time in seconds):

  # Type    Start    End  Width  t~exp~   \w     \q     \k     \f   Frames
#--------------------------------------------------------------------------
  1  \w    -75.00  42.00   1.00    7.50    --  -38.50   0.00 120.00  117
  2  \w    -13.00  30.00   1.00    7.50    --  -38.50  38.00 -30.00   43
  3  \w     39.00  76.00   1.00    7.50    --   43.39-125.00  90.00   37
  4  \w     76.00 177.00   1.00   30.00    --  105.79  77.00  60.00  101
  5  \w     34.00 135.00   1.00   30.00    --  105.79 -77.00 -30.00  101
  6  \w     26.00 108.00   1.00   30.00    --  105.79 -94.00-180.00   82
  7  \w     36.00 118.00   1.00   30.00    --  105.79 -45.00 150.00   82
;
_diffrn_measurement_device_type SuperNova
_diffrn_radiation_type CuK\a
_diffrn_radiation_wavelength 1.54184
_diffrn_reflns_av_R_equivalents 0.0377
_diffrn_reflns_av_unetI/netI 0.0457
_diffrn_reflns_Laue_measured_fraction_full 0.992
_diffrn_reflns_Laue_measured_fraction_max 0.992
_diffrn_reflns_limit_h_max 34
_diffrn_reflns_limit_h_min -38
_diffrn_reflns_limit_k_max 9
_diffrn_reflns_limit_k_min -13
_diffrn_reflns_limit_l_max 30
_diffrn_reflns_limit_l_min -21
_diffrn_reflns_number 11988
_diffrn_reflns_point_group_measured_fraction_full 0.992
_diffrn_reflns_point_group_measured_fraction_max 0.992
_diffrn_reflns_theta_full 66.601
_diffrn_reflns_theta_max 66.600
_diffrn_reflns_theta_min 3.603
_exptl_absorpt_coefficient_mu 7.460
_exptl_absorpt_correction_T_max 0.920
_exptl_absorpt_correction_T_min 0.571
_exptl_absorpt_correction_type gaussian
_exptl_absorpt_process_details
;
CrysAlisPro 1.171.38.42t (Rigaku Oxford Diffraction, 2015)
Numerical absorption correction based on gaussian integration over
			a multifaceted crystal model
Empirical absorption correction using spherical harmonics,
 implemented in SCALE3 ABSPACK scaling algorithm.
;
_exptl_crystal_colour purple
_exptl_crystal_density_diffrn 1.695
_exptl_crystal_description plate
_exptl_crystal_F_000 3888
_exptl_crystal_size_max 0.116
_exptl_crystal_size_mid 0.076
_exptl_crystal_size_min 0.011
_refine_diff_density_max 1.291
_refine_diff_density_min -1.142
_refine_diff_density_rms 0.104
_refine_ls_extinction_method none
_refine_ls_goodness_of_fit_ref 1.055
_refine_ls_hydrogen_treatment mixed
_refine_ls_matrix_type full
_refine_ls_number_parameters 485
_refine_ls_number_reflns 6449
_refine_ls_number_restraints 38
_refine_ls_restrained_S_all 1.075
_refine_ls_R_factor_all 0.0410
_refine_ls_R_factor_gt 0.0393
_refine_ls_shift/su_max 0.001
_refine_ls_shift/su_mean 0.000
_refine_ls_structure_factor_coef Fsqd
_refine_ls_weighting_details 'w=1/[\s^2^(Fo^2^)+(0.0686P)^2^+2.2297P] where P=(Fo^2^+2Fc^2^)/3'
_refine_ls_weighting_scheme calc
_refine_ls_wR_factor_gt 0.1055
_refine_ls_wR_factor_ref 0.1073
_reflns_Friedel_coverage 0.000
_reflns_number_gt 6141
_reflns_number_total 6449
_reflns_threshold_expression 'I > 2\s(I)'
_cod_data_source_file d2dt03901j2.cif
_cod_data_source_block 4LaCu4
_cod_original_cell_volume 7356.7(9)
_cod_database_code 7712321
_shelx_space_group_comment
;
The symmetry employed for this shelxl refinement is uniquely defined
by the following loop, which should always be used as a source of
symmetry information in preference to the above space-group names.
They are only intended as comments.
;
_olex2_refinement_description
;
1. Fixed Uiso
 At 1.2 times of:
  All C(H,H) groups, All N(H) groups
 At 1.5 times of:
  All C(H,H,H) groups, All O(H) groups
2. Restrained distances
 O204-H204
 0.85 with sigma of 0.01
 O4-C7S
 1.43 with sigma of 0.02
 Cl2-O3 = Cl2-O1 = Cl2-O2 = Cl2-O4
 1.414 with sigma of 0.02
 C204-H204
 1.903621 with sigma of 0.02
 Cu2-H204
 3.150348 with sigma of 0.02
3. Rigid body (RIGU) restrains
 O1, O2, O3, O4
 with sigma for 1-2 distances of 0.004 and sigma for 1-3 distances of 0.004
 Cl2, O1, O2, O3, O4
 with sigma for 1-2 distances of 0.004 and sigma for 1-3 distances of 0.004
4. Others
 Sof(O1SA)=1-FVAR(1)
 Sof(O1S)=FVAR(1)
 Fixed Sof: Cl2(0.5) O2(0.5) O3(0.5) O4(0.5) O5S(0.5) C6S(0.5) C7S(0.5)
5.a Ternary CH refined with riding coordinates:
 N31(H31), N35(H35), N101(H101), N102(H102)
5.b Secondary CH2 refined with riding coordinates:
 C18(H18A,H18B), C101(H10A,H10B), C102(H10C,H10D), C104(H10E,H10F), C105(H10G,
 H10H), C106(H10I,H10J), C107(H10K,H10L), C109(H10M,H10N), C110(H11A,H11B),
 C201(H20A,H20B), C202(H20C,H20D), C204(H20E,H20F), C205(H20G,H20H), C206(H20I,
 H20J), C207(H20K,H20L), C209(H20M,H20N), C210(H21A,H21B), C211(H21C,H21D)
5.c Idealised Me refined as rotating group:
 C4S(H4SA,H4SB,H4SC)
5.d Idealised tetrahedral OH refined as rotating group:
 O105(H105), O106(H106), O110(H110), O111(H111), O206(H206), O210(H210),
 O211(H211), O3S(H3S)
;
_shelx_shelxl_version_number 2014/7
_olex2_date_sample_data_collection 2016-01-22
_olex2_submission_special_instructions 'No special instructions were received'
_oxdiff_exptl_absorpt_empirical_details
;
Empirical correction (ABSPACK) includes:
- Absorption correction using spherical harmonics
- Frame scaling
;

loop_
_space_group_symop_operation_xyz
'x, y, z'
'-x, y, -z+1/2'
'x+1/2, y+1/2, z'
'-x+1/2, y+1/2, -z+1/2'
'-x, -y, -z'
'x, -y, z-1/2'
'-x+1/2, -y+1/2, -z'
'x+1/2, -y+1/2, z-1/2'

loop_
_atom_site_label
_atom_site_type_symbol
_atom_site_fract_x
_atom_site_fract_y
_atom_site_fract_z
_atom_site_U_iso_or_equiv
_atom_site_adp_type
_atom_site_occupancy
_atom_site_site_symmetry_order
_atom_site_calc_flag
_atom_site_refinement_flags_posn
_atom_site_refinement_flags_adp
_atom_site_refinement_flags_occupancy
_atom_site_disorder_assembly
_atom_site_disorder_group
La1 La 0.5000 0.26535(2) 0.7500 0.01339(10) Uani 1 2 d S T P . .
Cu1 Cu 0.37608(2) 0.19305(5) 0.66759(2) 0.01732(13) Uani 1 1 d . . . . .
Cu2 Cu 0.46954(2) 0.34843(5) 0.60485(2) 0.01767(14) Uani 1 1 d D . . . .
O104 O 0.41239(8) 0.3329(2) 0.66810(12) 0.0192(5) Uani 1 1 d . . . . .
O105 O 0.38909(10) 0.3793(3) 0.76310(13) 0.0292(6) Uani 1 1 d . . . . .
H105 H 0.4179 0.4010 0.7777 0.044 Uiso 1 1 calc GR . . . .
O106 O 0.27600(10) 0.4996(3) 0.53300(13) 0.0312(6) Uani 1 1 d . . . . .
H106 H 0.2480 0.4680 0.5136 0.047 Uiso 1 1 calc GR . . . .
O109 O 0.43824(8) 0.1042(2) 0.70993(12) 0.0184(5) Uani 1 1 d . . . . .
O110 O 0.34737(11) -0.2008(3) 0.63103(15) 0.0337(7) Uani 1 1 d . . . . .
H110 H 0.3691 -0.2200 0.6257 0.051 Uiso 1 1 calc GR . . . .
O111 O 0.40871(10) 0.1018(3) 0.80305(14) 0.0297(6) Uani 1 1 d . . . . .
H111 H 0.4359 0.1249 0.8115 0.045 Uiso 1 1 calc GR . . . .
O204 O 0.50776(11) 0.2919(3) 0.55121(14) 0.0296(6) Uani 1 1 d D . . . .
H204 H 0.5370(9) 0.297(3) 0.558(2) 0.044 Uiso 1 1 d DR . . . .
O205 O 0.49542(9) 0.1962(2) 0.65091(12) 0.0212(5) Uani 1 1 d . . . . .
O206 O 0.38542(13) -0.0319(3) 0.4990(2) 0.0496(9) Uani 1 1 d . . . . .
H206 H 0.3631 0.0125 0.4936 0.074 Uiso 1 1 calc GR . . . .
O209 O 0.51365(9) 0.4294(2) 0.68871(12) 0.0198(5) Uani 1 1 d . . . . .
O210 O 0.55992(13) 0.6964(3) 0.64854(18) 0.0432(8) Uani 1 1 d . . . . .
H210 H 0.5886 0.6750 0.6622 0.065 Uiso 1 1 calc GR . . . .
O211 O 0.41356(12) 0.7186(3) 0.60331(17) 0.0401(8) Uani 1 1 d . . . . .
H211 H 0.3885 0.7090 0.5658 0.060 Uiso 1 1 calc GR . . . .
N31 N 0.41755(12) 0.2511(3) 0.52563(16) 0.0214(7) Uani 1 1 d . . . . .
H31 H 0.3910 0.2296 0.5311 0.026 Uiso 1 1 calc R . . . .
N35 N 0.44287(11) 0.5126(3) 0.56794(14) 0.0201(6) Uani 1 1 d . . . . .
H35 H 0.4147 0.5248 0.5715 0.024 Uiso 1 1 calc R . . . .
N101 N 0.31604(11) 0.3014(3) 0.62928(15) 0.0202(6) Uani 1 1 d . . . . .
H101 H 0.2977 0.2940 0.5818 0.024 Uiso 1 1 calc R . . . .
N102 N 0.34465(11) 0.0373(3) 0.66696(16) 0.0222(6) Uani 1 1 d . . . . .
H102 H 0.3315 0.0010 0.6244 0.027 Uiso 1 1 calc R . . . .
C18 C 0.40151(14) -0.0219(4) 0.78483(19) 0.0250(8) Uani 1 1 d . . . . .
H18A H 0.3755 -0.0547 0.7882 0.030 Uiso 1 1 calc R . . . .
H18B H 0.4326 -0.0654 0.8157 0.030 Uiso 1 1 calc R . . . .
C101 C 0.26164(13) 0.1362(4) 0.6234(2) 0.0275(8) Uani 1 1 d . . . . .
H10A H 0.2307 0.1246 0.6202 0.033 Uiso 1 1 calc R . . . .
H10B H 0.2538 0.1227 0.5804 0.033 Uiso 1 1 calc R . . . .
C102 C 0.27915(15) 0.2667(3) 0.6435(2) 0.0250(8) Uani 1 1 d . . . . .
H10C H 0.2501 0.3203 0.6201 0.030 Uiso 1 1 calc R . . . .
H10D H 0.2948 0.2759 0.6899 0.030 Uiso 1 1 calc R . . . .
C103 C 0.33547(12) 0.4278(3) 0.64521(18) 0.0215(7) Uani 1 1 d . . . . .
C104 C 0.37881(13) 0.4306(4) 0.63704(18) 0.0230(7) Uani 1 1 d . . . . .
H10E H 0.3646 0.4290 0.5909 0.028 Uiso 1 1 calc R . . . .
H10F H 0.3974 0.5059 0.6550 0.028 Uiso 1 1 calc R . . . .
C105 C 0.35425(13) 0.4616(4) 0.71495(19) 0.0262(8) Uani 1 1 d . . . . .
H10G H 0.3699 0.5409 0.7252 0.031 Uiso 1 1 calc R . . . .
H10H H 0.3253 0.4675 0.7167 0.031 Uiso 1 1 calc R . . . .
C106 C 0.29473(13) 0.5198(4) 0.5992(2) 0.0269(8) Uani 1 1 d . . . . .
H10I H 0.2670 0.5147 0.6034 0.032 Uiso 1 1 calc R . . . .
H10J H 0.3088 0.6009 0.6119 0.032 Uiso 1 1 calc R . . . .
C107 C 0.30011(14) 0.0424(4) 0.6701(2) 0.0279(8) Uani 1 1 d . . . . .
H10K H 0.3117 0.0620 0.7143 0.034 Uiso 1 1 calc R . . . .
H10L H 0.2841 -0.0366 0.6592 0.034 Uiso 1 1 calc R . . . .
C108 C 0.38644(13) -0.0461(3) 0.71577(18) 0.0215(7) Uani 1 1 d . . . . .
C109 C 0.43066(13) -0.0193(3) 0.71118(19) 0.0214(7) Uani 1 1 d . . . . .
H10M H 0.4613 -0.0553 0.7483 0.026 Uiso 1 1 calc R . . . .
H10N H 0.4238 -0.0563 0.6719 0.026 Uiso 1 1 calc R . . . .
C110 C 0.37037(15) -0.1786(4) 0.6980(2) 0.0277(8) Uani 1 1 d . . . . .
H11A H 0.3998 -0.2303 0.7240 0.033 Uiso 1 1 calc R . . . .
H11B H 0.3468 -0.1988 0.7084 0.033 Uiso 1 1 calc R . . . .
C201 C 0.37662(14) 0.4364(4) 0.45820(18) 0.0259(8) Uani 1 1 d . . . . .
H20A H 0.3555 0.4632 0.4131 0.031 Uiso 1 1 calc R . . . .
H20B H 0.3562 0.4391 0.4748 0.031 Uiso 1 1 calc R . . . .
C202 C 0.39195(14) 0.3054(4) 0.45962(18) 0.0256(8) Uani 1 1 d . . . . .
H20C H 0.3621 0.2582 0.4286 0.031 Uiso 1 1 calc R . . . .
H20D H 0.4145 0.3022 0.4463 0.031 Uiso 1 1 calc R . . . .
C203 C 0.44709(14) 0.1379(4) 0.53711(18) 0.0230(8) Uani 1 1 d . . . . .
C204 C 0.49100(15) 0.1691(4) 0.5317(2) 0.0278(8) Uani 1 1 d D . . . .
H20E H 0.5191 0.1145 0.5592 0.033 Uiso 1 1 calc R . . . .
H20F H 0.4798 0.1577 0.4870 0.033 Uiso 1 1 calc R . . . .
C205 C 0.46724(14) 0.1004(4) 0.60683(18) 0.0242(8) Uani 1 1 d . . . . .
H20G H 0.4392 0.0796 0.6087 0.029 Uiso 1 1 calc R . . . .
H20H H 0.4886 0.0294 0.6193 0.029 Uiso 1 1 calc R . . . .
C206 C 0.41727(17) 0.0343(4) 0.4890(2) 0.0334(9) Uani 1 1 d . . . . .
H20I H 0.3968 0.0678 0.4452 0.040 Uiso 1 1 calc R . . . .
H20J H 0.4412 -0.0215 0.4910 0.040 Uiso 1 1 calc R . . . .
C207 C 0.42002(14) 0.5250(4) 0.49710(17) 0.0242(8) Uani 1 1 d . . . . .
H20K H 0.4455 0.5093 0.4894 0.029 Uiso 1 1 calc R . . . .
H20L H 0.4077 0.6071 0.4830 0.029 Uiso 1 1 calc R . . . .
C208 C 0.48227(13) 0.6031(3) 0.61423(17) 0.0202(7) Uani 1 1 d . . . . .
C209 C 0.50221(13) 0.5549(4) 0.68229(17) 0.0208(7) Uani 1 1 d . . . . .
H20M H 0.5325 0.5994 0.7148 0.025 Uiso 1 1 calc R . . . .
H20N H 0.4770 0.5688 0.6906 0.025 Uiso 1 1 calc R . . . .
C210 C 0.52459(14) 0.6073(4) 0.60467(18) 0.0259(8) Uani 1 1 d . . . . .
H21A H 0.5409 0.5288 0.6141 0.031 Uiso 1 1 calc R . . . .
H21B H 0.5110 0.6288 0.5600 0.031 Uiso 1 1 calc R . . . .
C211 C 0.45771(18) 0.7279(4) 0.6035(2) 0.0310(9) Uani 1 1 d . . . . .
H21C H 0.4819 0.7827 0.6379 0.037 Uiso 1 1 calc R . . . .
H21D H 0.4483 0.7611 0.5621 0.037 Uiso 1 1 calc R . . . .
Cl1 Cl 0.32132(3) 0.14356(10) 0.52265(5) 0.0322(2) Uani 1 1 d . . . . .
Cl2 Cl 0.28998(8) 0.3322(3) 0.26570(10) 0.0450(6) Uani 0.5 1 d D U . A 1
O1 O 0.33865(16) 0.3330(6) 0.3040(2) 0.0734(14) Uani 1 1 d D U . . .
O2 O 0.2738(3) 0.3114(10) 0.2013(3) 0.059(2) Uani 0.5 1 d D U . A 1
O3 O 0.2726(6) 0.4483(12) 0.2727(7) 0.109(4) Uani 0.5 1 d D U . A 1
O4 O 0.2682(5) 0.2521(12) 0.2859(6) 0.102(4) Uani 0.5 1 d D U . A 1
O5S O 0.2578(4) 0.5097(12) 0.2426(6) 0.087(3) Uiso 0.5 1 d . . . B 2
C6S C 0.2148(7) 0.4860(19) 0.1775(10) 0.097(5) Uiso 0.5 1 d . . . B 2
C7S C 0.3033(6) 0.2170(14) 0.2866(8) 0.071(4) Uiso 0.5 1 d D . . A 2
O1S O 0.32351(12) 0.6466(3) 0.49511(17) 0.0367(11) Uani 0.881(9) 1 d . . . C 1
O1SA O 0.2544(11) 0.667(3) 0.4462(14) 0.045(9) Uiso 0.119(9) 1 d . . . C 2
C2S C 0.2923(2) 0.7477(5) 0.4608(3) 0.0450(12) Uani 1 1 d . . . . .
O3S O 0.60684(13) 0.3293(5) 0.62979(18) 0.0568(11) Uani 1 1 d . . . . .
H3S H 0.6135 0.3487 0.6654 0.085 Uiso 1 1 calc GR . . . .
C4S C 0.6444(2) 0.2537(7) 0.6387(3) 0.070(2) Uani 1 1 d . . . . .
H4SA H 0.6336 0.2191 0.5976 0.105 Uiso 1 1 calc GR . . . .
H4SB H 0.6506 0.1901 0.6686 0.105 Uiso 1 1 calc GR . . . .
H4SC H 0.6748 0.2995 0.6563 0.105 Uiso 1 1 calc GR . . . .

loop_
_atom_site_aniso_label
_atom_site_aniso_U_11
_atom_site_aniso_U_22
_atom_site_aniso_U_33
_atom_site_aniso_U_23
_atom_site_aniso_U_13
_atom_site_aniso_U_12
La1 0.01255(14) 0.00980(15) 0.01588(15) 0.000 0.00720(11) 0.000
Cu1 0.0146(2) 0.0121(3) 0.0232(3) -0.0004(2) 0.0099(2) 0.00009(19)
Cu2 0.0184(2) 0.0143(3) 0.0160(2) 0.0014(2) 0.0076(2) 0.00074(19)
O104 0.0122(10) 0.0156(12) 0.0232(12) 0.0014(10) 0.0066(9) 0.0032(9)
O105 0.0227(12) 0.0342(16) 0.0266(13) -0.0012(13) 0.0120(11) -0.0027(12)
O106 0.0201(12) 0.0295(16) 0.0285(14) 0.0024(13) 0.0053(11) 0.0007(12)
O109 0.0158(11) 0.0100(12) 0.0267(12) 0.0007(10) 0.0108(10) -0.0016(9)
O110 0.0337(15) 0.0279(16) 0.0392(16) -0.0116(14) 0.0211(13) -0.0083(13)
O111 0.0291(13) 0.0285(16) 0.0340(14) -0.0074(13) 0.0198(12) -0.0046(12)
O204 0.0268(14) 0.0308(16) 0.0330(15) 0.0017(13) 0.0185(12) 0.0001(12)
O205 0.0228(12) 0.0178(13) 0.0214(12) -0.0013(11) 0.0121(10) 0.0000(10)
O206 0.0471(19) 0.039(2) 0.066(2) -0.0153(18) 0.0349(18) -0.0075(16)
O209 0.0211(11) 0.0128(12) 0.0216(12) 0.0027(10) 0.0103(10) -0.0025(10)
O210 0.0411(17) 0.043(2) 0.0504(19) -0.0152(17) 0.0295(16) -0.0172(16)
O211 0.0333(16) 0.0398(19) 0.0394(17) 0.0001(15) 0.0168(14) 0.0136(15)
N31 0.0211(16) 0.0208(16) 0.0201(16) 0.0010(13) 0.0107(13) 0.0026(12)
N35 0.0188(13) 0.0196(16) 0.0170(14) 0.0004(13) 0.0077(11) 0.0004(12)
N101 0.0166(13) 0.0149(15) 0.0231(15) -0.0011(13) 0.0081(12) -0.0014(12)
N102 0.0170(14) 0.0184(16) 0.0285(16) -0.0029(13) 0.0117(12) -0.0024(12)
C18 0.0262(18) 0.0222(19) 0.0281(19) 0.0001(16) 0.0167(15) -0.0023(15)
C101 0.0137(15) 0.024(2) 0.037(2) -0.0029(17) 0.0104(15) -0.0049(15)
C102 0.0200(18) 0.021(2) 0.032(2) 0.0000(16) 0.0141(17) 0.0012(14)
C103 0.0148(15) 0.0175(18) 0.0252(18) -0.0027(15) 0.0077(14) 0.0000(14)
C104 0.0181(16) 0.0194(18) 0.0259(18) -0.0009(15) 0.0096(14) -0.0011(14)
C105 0.0201(17) 0.024(2) 0.029(2) -0.0106(17) 0.0109(15) -0.0043(15)
C106 0.0184(16) 0.0161(18) 0.036(2) -0.0010(17) 0.0100(15) 0.0014(15)
C107 0.0228(17) 0.0204(19) 0.042(2) 0.0027(18) 0.0200(17) -0.0005(15)
C108 0.0208(16) 0.0137(17) 0.0290(18) 0.0015(15) 0.0139(15) -0.0021(14)
C109 0.0197(16) 0.0132(17) 0.0306(18) 0.0004(15) 0.0143(15) 0.0002(14)
C110 0.0302(19) 0.018(2) 0.037(2) -0.0017(17) 0.0206(17) -0.0026(16)
C201 0.0200(16) 0.027(2) 0.0210(17) 0.0027(16) 0.0068(14) 0.0033(16)
C202 0.0228(17) 0.027(2) 0.0183(17) -0.0002(16) 0.0073(15) 0.0005(16)
C203 0.0246(17) 0.0193(19) 0.0247(18) 0.0020(15) 0.0140(15) 0.0043(15)
C204 0.0301(19) 0.028(2) 0.031(2) -0.0019(17) 0.0205(17) 0.0049(17)
C205 0.0286(18) 0.0187(19) 0.0229(18) 0.0005(15) 0.0138(15) -0.0008(15)
C206 0.040(2) 0.029(2) 0.029(2) -0.0090(18) 0.0190(18) -0.0042(19)
C207 0.0257(18) 0.0234(19) 0.0188(17) 0.0043(16) 0.0103(14) 0.0025(16)
C208 0.0247(16) 0.0128(17) 0.0201(16) 0.0033(14) 0.0114(14) 0.0014(14)
C209 0.0188(16) 0.0230(19) 0.0187(17) 0.0003(15) 0.0098(14) -0.0002(14)
C210 0.0306(19) 0.025(2) 0.0245(18) 0.0013(16) 0.0173(16) -0.0043(16)
C211 0.040(2) 0.017(2) 0.027(2) 0.0005(16) 0.0149(19) 0.0048(17)
Cl1 0.0235(4) 0.0388(6) 0.0304(5) -0.0101(4) 0.0135(4) -0.0067(4)
Cl2 0.0335(10) 0.0756(17) 0.0333(10) -0.0094(11) 0.0237(8) -0.0168(11)
O1 0.056(2) 0.118(4) 0.044(2) 0.007(2) 0.0277(18) 0.003(2)
O2 0.040(4) 0.100(7) 0.040(3) -0.014(4) 0.025(3) -0.016(4)
O3 0.138(10) 0.120(7) 0.098(8) -0.001(6) 0.086(8) 0.022(7)
O4 0.109(8) 0.146(9) 0.087(7) -0.015(6) 0.078(7) -0.053(7)
O1S 0.0273(17) 0.035(2) 0.042(2) 0.0015(16) 0.0168(15) 0.0070(15)
C2S 0.036(3) 0.041(3) 0.049(3) 0.010(2) 0.019(2) 0.005(2)
O3S 0.0421(18) 0.091(3) 0.0411(18) -0.005(2) 0.0262(16) -0.007(2)
C4S 0.046(3) 0.120(7) 0.053(4) 0.025(4) 0.033(3) 0.021(3)

loop_
_atom_type_symbol
_atom_type_description
_atom_type_scat_dispersion_real
_atom_type_scat_dispersion_imag
_atom_type_scat_source
C C 0.0181 0.0091 'International Tables Vol C Tables 4.2.6.8 and 6.1.1.4'
H H 0.0000 0.0000 'International Tables Vol C Tables 4.2.6.8 and 6.1.1.4'
Cl Cl 0.3639 0.7018 'International Tables Vol C Tables 4.2.6.8 and 6.1.1.4'
Cu Cu -1.9646 0.5888 'International Tables Vol C Tables 4.2.6.8 and 6.1.1.4'
La La -1.4094 9.0376 'International Tables Vol C Tables 4.2.6.8 and 6.1.1.4'
N N 0.0311 0.0180 'International Tables Vol C Tables 4.2.6.8 and 6.1.1.4'
O O 0.0492 0.0322 'International Tables Vol C Tables 4.2.6.8 and 6.1.1.4'

loop_
_exptl_crystal_face_index_h
_exptl_crystal_face_index_k
_exptl_crystal_face_index_l
_exptl_crystal_face_perp_dist
21 0 -7 0.0311
-21 0 7 0.0311
-2 -7 4 0.0406
2 7 -4 0.0506
13 1 -16 0.0056
-13 -1 16 0.0056

loop_
_geom_angle_atom_site_label_1
_geom_angle_atom_site_label_2
_geom_angle_atom_site_label_3
_geom_angle
_geom_angle_site_symmetry_1
_geom_angle_site_symmetry_3
_geom_angle_publ_flag
Cu1 La1 Cu1 152.71(2) 2_656 . ?
Cu2 La1 Cu1 84.575(16) . . ?
Cu2 La1 Cu1 84.574(16) 2_656 2_656 ?
Cu2 La1 Cu1 103.010(15) 2_656 . ?
Cu2 La1 Cu1 103.014(15) . 2_656 ?
Cu2 La1 Cu2 147.86(2) . 2_656 ?
O104 La1 Cu1 34.43(6) . . ?
O104 La1 Cu1 34.43(6) 2_656 2_656 ?
O104 La1 Cu1 165.37(6) 2_656 . ?
O104 La1 Cu1 165.38(6) . 2_656 ?
O104 La1 Cu2 107.21(6) 2_656 . ?
O104 La1 Cu2 107.20(6) . 2_656 ?
O104 La1 Cu2 62.40(6) 2_656 2_656 ?
O104 La1 Cu2 62.40(6) . . ?
O104 La1 O104 144.78(12) 2_656 . ?
O104 La1 O205 83.76(8) . . ?
O104 La1 O205 83.76(8) 2_656 2_656 ?
O104 La1 O205 106.92(8) . 2_656 ?
O104 La1 O205 106.93(8) 2_656 . ?
O104 La1 O209 76.72(8) 2_656 . ?
O104 La1 O209 78.77(8) 2_656 2_656 ?
O104 La1 O209 78.77(8) . . ?
O104 La1 O209 76.72(8) . 2_656 ?
O109 La1 Cu1 33.68(6) . . ?
O109 La1 Cu1 119.03(6) . 2_656 ?
O109 La1 Cu1 119.04(6) 2_656 . ?
O109 La1 Cu1 33.68(6) 2_656 2_656 ?
O109 La1 Cu2 95.85(6) 2_656 2_656 ?
O109 La1 Cu2 107.77(6) 2_656 . ?
O109 La1 Cu2 107.76(6) . 2_656 ?
O109 La1 Cu2 95.85(6) . . ?
O109 La1 O104 66.40(8) . . ?
O109 La1 O104 147.68(8) . 2_656 ?
O109 La1 O104 147.68(8) 2_656 . ?
O109 La1 O104 66.40(8) 2_656 2_656 ?
O109 La1 O109 85.37(11) 2_656 . ?
O109 La1 O205 79.04(8) . . ?
O109 La1 O205 75.33(8) 2_656 . ?
O109 La1 O205 75.33(8) . 2_656 ?
O109 La1 O205 79.04(8) 2_656 2_656 ?
O109 La1 O209 131.06(8) 2_656 2_656 ?
O109 La1 O209 111.99(8) 2_656 . ?
O109 La1 O209 111.99(8) . 2_656 ?
O109 La1 O209 131.06(8) . . ?
O205 La1 Cu1 84.14(6) 2_656 . ?
O205 La1 Cu1 87.70(6) . . ?
O205 La1 Cu1 87.70(6) 2_656 2_656 ?
O205 La1 Cu1 84.14(6) . 2_656 ?
O205 La1 Cu2 35.57(6) 2_656 2_656 ?
O205 La1 Cu2 35.57(6) . . ?
O205 La1 Cu2 168.64(6) . 2_656 ?
O205 La1 Cu2 168.63(6) 2_656 . ?
O205 La1 O205 144.90(12) . 2_656 ?
O205 La1 O209 63.44(8) 2_656 2_656 ?
O205 La1 O209 63.43(8) . . ?
O205 La1 O209 150.49(8) . 2_656 ?
O205 La1 O209 150.50(8) 2_656 . ?
O209 La1 Cu1 88.48(5) . 2_656 ?
O209 La1 Cu1 110.95(5) . . ?
O209 La1 Cu1 110.95(5) 2_656 2_656 ?
O209 La1 Cu1 88.48(5) 2_656 . ?
O209 La1 Cu2 114.93(6) . 2_656 ?
O209 La1 Cu2 35.91(5) 2_656 2_656 ?
O209 La1 Cu2 114.93(6) 2_656 . ?
O209 La1 Cu2 35.91(6) . . ?
O209 La1 O209 90.90(12) 2_656 . ?
O104 Cu1 La1 45.95(7) . . ?
O104 Cu1 N101 86.95(11) . . ?
O104 Cu1 N102 173.28(12) . . ?
O109 Cu1 La1 44.43(7) . . ?
O109 Cu1 O104 87.87(10) . . ?
O109 Cu1 N101 173.64(12) . . ?
O109 Cu1 N102 86.16(11) . . ?
N101 Cu1 La1 129.50(9) . . ?
N101 Cu1 N102 99.20(12) . . ?
N102 Cu1 La1 129.05(9) . . ?
O204 Cu2 La1 129.21(7) . . ?
O205 Cu2 La1 49.58(8) . . ?
O205 Cu2 O204 85.67(11) . . ?
O205 Cu2 O209 87.71(11) . . ?
O205 Cu2 N31 87.22(12) . . ?
O205 Cu2 N35 172.00(12) . . ?
O209 Cu2 La1 51.08(7) . . ?
O209 Cu2 O204 115.86(10) . . ?
O209 Cu2 N31 169.08(12) . . ?
O209 Cu2 N35 86.21(11) . . ?
N31 Cu2 La1 118.95(10) . . ?
N31 Cu2 O204 73.37(12) . . ?
N35 Cu2 La1 122.43(9) . . ?
N35 Cu2 O204 101.67(12) . . ?
N35 Cu2 N31 97.88(12) . . ?
Cu1 O104 La1 99.62(10) . . ?
C104 O104 La1 147.4(2) . . ?
C104 O104 Cu1 109.6(2) . . ?
C105 O105 H105 109.5 . . ?
C106 O106 H106 109.5 . . ?
Cu1 O109 La1 101.89(10) . . ?
C109 O109 La1 145.8(2) . . ?
C109 O109 Cu1 111.8(2) . . ?
C110 O110 H110 109.5 . . ?
C18 O111 H111 109.5 . . ?
Cu2 O204 H204 138(2) . . ?
C204 O204 Cu2 102.7(2) . . ?
C204 O204 H204 106.6(17) . . ?
Cu2 O205 La1 94.85(10) . . ?
C205 O205 La1 129.6(2) . . ?
C205 O205 Cu2 108.8(2) . . ?
C206 O206 H206 109.5 . . ?
Cu2 O209 La1 93.01(9) . . ?
C209 O209 La1 128.9(2) . . ?
C209 O209 Cu2 110.3(2) . . ?
C210 O210 H210 109.5 . . ?
C211 O211 H211 109.5 . . ?
Cu2 N31 H31 106.8 . . ?
C202 N31 Cu2 119.6(2) . . ?
C202 N31 H31 106.8 . . ?
C202 N31 C203 115.5(3) . . ?
C203 N31 Cu2 100.4(2) . . ?
C203 N31 H31 106.8 . . ?
Cu2 N35 H35 104.9 . . ?
C207 N35 Cu2 114.9(2) . . ?
C207 N35 H35 104.9 . . ?
C207 N35 C208 118.3(3) . . ?
C208 N35 Cu2 107.5(2) . . ?
C208 N35 H35 104.9 . . ?
Cu1 N101 H101 105.6 . . ?
C102 N101 Cu1 115.4(2) . . ?
C102 N101 H101 105.6 . . ?
C103 N101 Cu1 106.8(2) . . ?
C103 N101 H101 105.6 . . ?
C103 N101 C102 116.9(3) . . ?
Cu1 N102 H102 104.8 . . ?
C107 N102 Cu1 118.3(2) . . ?
C107 N102 H102 104.8 . . ?
C107 N102 C108 114.9(3) . . ?
C108 N102 Cu1 107.8(2) . . ?
C108 N102 H102 104.8 . . ?
O111 C18 H18A 108.6 . . ?
O111 C18 H18B 108.6 . . ?
O111 C18 C108 114.8(3) . . ?
H18A C18 H18B 107.6 . . ?
C108 C18 H18A 108.6 . . ?
C108 C18 H18B 108.6 . . ?
H10A C101 H10B 107.6 . . ?
C102 C101 H10A 108.7 . . ?
C102 C101 H10B 108.7 . . ?
C107 C101 H10A 108.7 . . ?
C107 C101 H10B 108.7 . . ?
C107 C101 C102 114.1(3) . . ?
N101 C102 C101 111.2(3) . . ?
N101 C102 H10C 109.4 . . ?
N101 C102 H10D 109.4 . . ?
C101 C102 H10C 109.4 . . ?
C101 C102 H10D 109.4 . . ?
H10C C102 H10D 108.0 . . ?
N101 C103 C104 105.2(3) . . ?
N101 C103 C105 111.1(3) . . ?
N101 C103 C106 112.0(3) . . ?
C105 C103 C104 111.4(3) . . ?
C106 C103 C104 110.0(3) . . ?
C106 C103 C105 107.3(3) . . ?
O104 C104 C103 112.7(3) . . ?
O104 C104 H10E 109.1 . . ?
O104 C104 H10F 109.1 . . ?
C103 C104 H10E 109.1 . . ?
C103 C104 H10F 109.1 . . ?
H10E C104 H10F 107.8 . . ?
O105 C105 C103 114.5(3) . . ?
O105 C105 H10G 108.6 . . ?
O105 C105 H10H 108.6 . . ?
C103 C105 H10G 108.6 . . ?
C103 C105 H10H 108.6 . . ?
H10G C105 H10H 107.6 . . ?
O106 C106 C103 111.9(3) . . ?
O106 C106 H10I 109.2 . . ?
O106 C106 H10J 109.2 . . ?
C103 C106 H10I 109.2 . . ?
C103 C106 H10J 109.2 . . ?
H10I C106 H10J 107.9 . . ?
N102 C107 C101 111.8(3) . . ?
N102 C107 H10K 109.3 . . ?
N102 C107 H10L 109.3 . . ?
C101 C107 H10K 109.3 . . ?
C101 C107 H10L 109.3 . . ?
H10K C107 H10L 107.9 . . ?
N102 C108 C18 111.2(3) . . ?
N102 C108 C109 105.1(3) . . ?
N102 C108 C110 110.8(3) . . ?
C18 C108 C109 111.0(3) . . ?
C110 C108 C18 109.1(3) . . ?
C110 C108 C109 109.7(3) . . ?
O109 C109 C108 112.1(3) . . ?
O109 C109 H10M 109.2 . . ?
O109 C109 H10N 109.2 . . ?
C108 C109 H10M 109.2 . . ?
C108 C109 H10N 109.2 . . ?
H10M C109 H10N 107.9 . . ?
O110 C110 C108 111.6(3) . . ?
O110 C110 H11A 109.3 . . ?
O110 C110 H11B 109.3 . . ?
C108 C110 H11A 109.3 . . ?
C108 C110 H11B 109.3 . . ?
H11A C110 H11B 108.0 . . ?
H20A C201 H20B 107.5 . . ?
C202 C201 H20A 108.4 . . ?
C202 C201 H20B 108.4 . . ?
C207 C201 H20A 108.4 . . ?
C207 C201 H20B 108.4 . . ?
C207 C201 C202 115.4(3) . . ?
N31 C202 C201 111.8(3) . . ?
N31 C202 H20C 109.3 . . ?
N31 C202 H20D 109.3 . . ?
C201 C202 H20C 109.3 . . ?
C201 C202 H20D 109.3 . . ?
H20C C202 H20D 107.9 . . ?
N31 C203 C204 108.5(3) . . ?
N31 C203 C205 104.1(3) . . ?
N31 C203 C206 115.5(3) . . ?
C205 C203 C204 111.1(3) . . ?
C205 C203 C206 110.9(3) . . ?
C206 C203 C204 106.7(3) . . ?
O204 C204 C203 111.5(3) . . ?
O204 C204 H20E 109.3 . . ?
O204 C204 H20F 109.3 . . ?
C203 C204 H20E 109.3 . . ?
C203 C204 H20F 109.3 . . ?
H20E C204 H20F 108.0 . . ?
O205 C205 C203 110.3(3) . . ?
O205 C205 H20G 109.6 . . ?
O205 C205 H20H 109.6 . . ?
C203 C205 H20G 109.6 . . ?
C203 C205 H20H 109.6 . . ?
H20G C205 H20H 108.1 . . ?
O206 C206 C203 116.1(3) . . ?
O206 C206 H20I 108.3 . . ?
O206 C206 H20J 108.3 . . ?
C203 C206 H20I 108.3 . . ?
C203 C206 H20J 108.3 . . ?
H20I C206 H20J 107.4 . . ?
N35 C207 C201 110.0(3) . . ?
N35 C207 H20K 109.7 . . ?
N35 C207 H20L 109.7 . . ?
C201 C207 H20K 109.7 . . ?
C201 C207 H20L 109.7 . . ?
H20K C207 H20L 108.2 . . ?
N35 C208 C209 104.5(3) . . ?
N35 C208 C210 109.7(3) . . ?
N35 C208 C211 109.8(3) . . ?
C209 C208 C211 110.3(3) . . ?
C210 C208 C209 110.7(3) . . ?
C210 C208 C211 111.6(3) . . ?
O209 C209 C208 112.2(3) . . ?
O209 C209 H20M 109.2 . . ?
O209 C209 H20N 109.2 . . ?
C208 C209 H20M 109.2 . . ?
C208 C209 H20N 109.2 . . ?
H20M C209 H20N 107.9 . . ?
O210 C210 C208 107.0(3) . . ?
O210 C210 H21A 110.3 . . ?
O210 C210 H21B 110.3 . . ?
C208 C210 H21A 110.3 . . ?
C208 C210 H21B 110.3 . . ?
H21A C210 H21B 108.6 . . ?
O211 C211 C208 110.6(3) . . ?
O211 C211 H21C 109.5 . . ?
O211 C211 H21D 109.5 . . ?
C208 C211 H21C 109.5 . . ?
C208 C211 H21D 109.5 . . ?
H21C C211 H21D 108.1 . . ?
O1 Cl2 O2 109.8(4) . . ?
O1 Cl2 O3 107.4(7) . . ?
O1 Cl2 O4 113.2(6) . . ?
O2 Cl2 O3 112.0(7) . . ?
O4 Cl2 O2 112.8(6) . . ?
O4 Cl2 O3 101.4(8) . . ?
C4S O3S H3S 109.5 . . ?
O3S C4S H4SA 109.5 . . ?
O3S C4S H4SB 109.5 . . ?
O3S C4S H4SC 109.5 . . ?
H4SA C4S H4SB 109.5 . . ?
H4SA C4S H4SC 109.5 . . ?
H4SB C4S H4SC 109.5 . . ?

loop_
_geom_bond_atom_site_label_1
_geom_bond_atom_site_label_2
_geom_bond_distance
_geom_bond_site_symmetry_2
_geom_bond_publ_flag
La1 Cu1 3.3831(6) . ?
La1 Cu1 3.3830(6) 2_656 ?
La1 Cu2 3.3134(5) . ?
La1 Cu2 3.3134(6) 2_656 ?
La1 O104 2.466(2) 2_656 ?
La1 O104 2.466(2) . ?
La1 O109 2.420(2) 2_656 ?
La1 O109 2.420(2) . ?
La1 O205 2.532(3) . ?
La1 O205 2.532(3) 2_656 ?
La1 O209 2.581(2) 2_656 ?
La1 O209 2.581(2) . ?
Cu1 O104 1.940(3) . ?
Cu1 O109 1.917(2) . ?
Cu1 N101 1.995(3) . ?
Cu1 N102 1.996(3) . ?
Cu2 O204 2.393(3) . ?
Cu2 O205 1.934(3) . ?
Cu2 O209 1.946(3) . ?
Cu2 N31 2.016(3) . ?
Cu2 N35 1.991(3) . ?
O104 C104 1.405(4) . ?
O105 H105 0.8200 . ?
O105 C105 1.407(5) . ?
O106 H106 0.8200 . ?
O106 C106 1.422(5) . ?
O109 C109 1.389(4) . ?
O110 H110 0.8200 . ?
O110 C110 1.413(5) . ?
O111 H111 0.8200 . ?
O111 C18 1.417(5) . ?
O204 H204 0.865(9) . ?
O204 C204 1.436(5) . ?
O205 C205 1.416(5) . ?
O206 H206 0.8200 . ?
O206 C206 1.406(6) . ?
O209 C209 1.419(5) . ?
O210 H210 0.8200 . ?
O210 C210 1.424(5) . ?
O211 H211 0.8200 . ?
O211 C211 1.438(6) . ?
N31 H31 0.9800 . ?
N31 C202 1.485(5) . ?
N31 C203 1.499(5) . ?
N35 H35 0.9800 . ?
N35 C207 1.487(5) . ?
N35 C208 1.503(5) . ?
N101 H101 0.9800 . ?
N101 C102 1.490(5) . ?
N101 C103 1.487(5) . ?
N102 H102 0.9800 . ?
N102 C107 1.498(5) . ?
N102 C108 1.503(5) . ?
C18 H18A 0.9700 . ?
C18 H18B 0.9700 . ?
C18 C108 1.531(5) . ?
C101 H10A 0.9700 . ?
C101 H10B 0.9700 . ?
C101 C102 1.523(5) . ?
C101 C107 1.518(5) . ?
C102 H10C 0.9700 . ?
C102 H10D 0.9700 . ?
C103 C104 1.540(5) . ?
C103 C105 1.533(5) . ?
C103 C106 1.530(5) . ?
C104 H10E 0.9700 . ?
C104 H10F 0.9700 . ?
C105 H10G 0.9700 . ?
C105 H10H 0.9700 . ?
C106 H10I 0.9700 . ?
C106 H10J 0.9700 . ?
C107 H10K 0.9700 . ?
C107 H10L 0.9700 . ?
C108 C109 1.539(5) . ?
C108 C110 1.530(5) . ?
C109 H10M 0.9700 . ?
C109 H10N 0.9700 . ?
C110 H11A 0.9700 . ?
C110 H11B 0.9700 . ?
C201 H20A 0.9700 . ?
C201 H20B 0.9700 . ?
C201 C202 1.524(6) . ?
C201 C207 1.516(5) . ?
C202 H20C 0.9700 . ?
C202 H20D 0.9700 . ?
C203 C204 1.551(5) . ?
C203 C205 1.531(5) . ?
C203 C206 1.532(6) . ?
C204 H20E 0.9700 . ?
C204 H20F 0.9700 . ?
C205 H20G 0.9700 . ?
C205 H20H 0.9700 . ?
C206 H20I 0.9700 . ?
C206 H20J 0.9700 . ?
C207 H20K 0.9700 . ?
C207 H20L 0.9700 . ?
C208 C209 1.533(5) . ?
C208 C210 1.531(5) . ?
C208 C211 1.536(5) . ?
C209 H20M 0.9700 . ?
C209 H20N 0.9700 . ?
C210 H21A 0.9700 . ?
C210 H21B 0.9700 . ?
C211 H21C 0.9700 . ?
C211 H21D 0.9700 . ?
Cl2 O1 1.287(5) . ?
Cl2 O2 1.401(7) . ?
Cl2 O3 1.452(12) . ?
Cl2 O4 1.401(9) . ?
O1 C7S 1.602(17) . ?
O5S C6S 1.43(2) . ?
O1S C2S 1.414(6) . ?
O1SA C2S 1.38(3) . ?
O3S H3S 0.8200 . ?
O3S C4S 1.384(8) . ?
C4S H4SA 0.9600 . ?
C4S H4SB 0.9600 . ?
C4S H4SC 0.9600 . ?

loop_
_geom_torsion_atom_site_label_1
_geom_torsion_atom_site_label_2
_geom_torsion_atom_site_label_3
_geom_torsion_atom_site_label_4
_geom_torsion
_geom_torsion_site_symmetry_1
_geom_torsion_site_symmetry_2
_geom_torsion_site_symmetry_3
_geom_torsion_site_symmetry_4
_geom_torsion_publ_flag
La1 O104 C104 C103 -121.4(4) . . . . ?
La1 O109 C109 C108 137.6(3) . . . . ?
La1 O205 C205 C203 142.0(2) . . . . ?
La1 O209 C209 C208 -142.0(2) . . . . ?
Cu1 O104 C104 C103 30.9(3) . . . . ?
Cu1 O109 C109 C108 -32.0(4) . . . . ?
Cu1 N101 C102 C101 -54.5(4) . . . . ?
Cu1 N101 C103 C104 39.4(3) . . . . ?
Cu1 N101 C103 C105 -81.2(3) . . . . ?
Cu1 N101 C103 C106 158.9(3) . . . . ?
Cu1 N102 C107 C101 45.8(4) . . . . ?
Cu1 N102 C108 C18 84.0(3) . . . . ?
Cu1 N102 C108 C109 -36.1(3) . . . . ?
Cu1 N102 C108 C110 -154.5(3) . . . . ?
Cu2 O204 C204 C203 14.0(3) . . . . ?
Cu2 O205 C205 C203 28.5(3) . . . . ?
Cu2 O209 C209 C208 -30.3(3) . . . . ?
Cu2 N31 C202 C201 -42.9(4) . . . . ?
Cu2 N31 C203 C204 -66.4(3) . . . . ?
Cu2 N31 C203 C205 52.0(3) . . . . ?
Cu2 N31 C203 C206 173.8(3) . . . . ?
Cu2 N35 C207 C201 58.8(3) . . . . ?
Cu2 N35 C208 C209 -40.8(3) . . . . ?
Cu2 N35 C208 C210 78.0(3) . . . . ?
Cu2 N35 C208 C211 -159.0(3) . . . . ?
O111 C18 C108 N102 -47.1(4) . . . . ?
O111 C18 C108 C109 69.5(4) . . . . ?
O111 C18 C108 C110 -169.5(3) . . . . ?
N31 C203 C204 O204 30.0(4) . . . . ?
N31 C203 C205 O205 -56.1(4) . . . . ?
N31 C203 C206 O206 -77.3(5) . . . . ?
N35 C208 C209 O209 47.4(4) . . . . ?
N35 C208 C210 O210 178.6(3) . . . . ?
N35 C208 C211 O211 49.8(4) . . . . ?
N101 C103 C104 O104 -47.6(4) . . . . ?
N101 C103 C105 O105 52.2(4) . . . . ?
N101 C103 C106 O106 -60.2(4) . . . . ?
N102 C108 C109 O109 45.2(4) . . . . ?
N102 C108 C110 O110 46.6(4) . . . . ?
C18 C108 C109 O109 -75.0(4) . . . . ?
C18 C108 C110 O110 169.2(3) . . . . ?
C102 N101 C103 C104 170.4(3) . . . . ?
C102 N101 C103 C105 49.7(4) . . . . ?
C102 N101 C103 C106 -70.2(4) . . . . ?
C102 C101 C107 N102 -70.4(5) . . . . ?
C103 N101 C102 C101 178.7(3) . . . . ?
C104 C103 C105 O105 -64.7(4) . . . . ?
C104 C103 C106 O106 56.4(4) . . . . ?
C105 C103 C104 O104 72.9(4) . . . . ?
C105 C103 C106 O106 177.7(3) . . . . ?
C106 C103 C104 O104 -168.4(3) . . . . ?
C106 C103 C105 O105 174.9(3) . . . . ?
C107 N102 C108 C18 -50.3(4) . . . . ?
C107 N102 C108 C109 -170.5(3) . . . . ?
C107 N102 C108 C110 71.1(4) . . . . ?
C107 C101 C102 N101 76.3(4) . . . . ?
C108 N102 C107 C101 175.1(3) . . . . ?
C109 C108 C110 O110 -69.0(4) . . . . ?
C110 C108 C109 O109 164.3(3) . . . . ?
C202 N31 C203 C204 63.6(4) . . . . ?
C202 N31 C203 C205 -178.0(3) . . . . ?
C202 N31 C203 C206 -56.2(4) . . . . ?
C202 C201 C207 N35 -77.1(4) . . . . ?
C203 N31 C202 C201 -162.9(3) . . . . ?
C204 C203 C205 O205 60.5(4) . . . . ?
C204 C203 C206 O206 162.0(4) . . . . ?
C205 C203 C204 O204 -83.9(4) . . . . ?
C205 C203 C206 O206 40.8(5) . . . . ?
C206 C203 C204 O204 155.1(3) . . . . ?
C206 C203 C205 O205 179.1(3) . . . . ?
C207 N35 C208 C209 -172.9(3) . . . . ?
C207 N35 C208 C210 -54.2(4) . . . . ?
C207 N35 C208 C211 68.8(4) . . . . ?
C207 C201 C202 N31 67.2(4) . . . . ?
C208 N35 C207 C201 -172.5(3) . . . . ?
C209 C208 C210 O210 -66.6(4) . . . . ?
C209 C208 C211 O211 -64.8(4) . . . . ?
C210 C208 C209 O209 -70.7(4) . . . . ?
C210 C208 C211 O211 171.7(3) . . . . ?
C211 C208 C209 O209 165.3(3) . . . . ?
C211 C208 C210 O210 56.7(4) . . . . ?
